data_7707907
loop_
_publ_author_name
'Weller, Ruth'
'Ruppach, Lutz'
'Shlyaykher, Alena'
'Tambornino, Frank'
'Werncke, C. Gunnar'

_publ_section_title
;
 Homoleptic quasilinear metal(i/ii) silylamides of Cr-Co with phenyl and
 allyl functions - impact of the oxidation state on secondary ligand
 interactions.
;
_journal_issue 31
_journal_name_full 'Dalton transactions (Cambridge, England : 2003)'
_journal_page_first 10947
_journal_page_last 10963
_journal_paper_doi 10.1039/d1dt01543e
_journal_volume 50
_journal_year 2021
_chemical_formula_moiety 'C40 H56 Fe N2 Si2'
_chemical_formula_sum 'C40 H56 Fe N2 Si2'
_chemical_formula_weight 676.89
_space_group_crystal_system triclinic
_space_group_IT_number 2
_space_group_name_Hall '-P 1'
_space_group_name_H-M_alt 'P -1'
_atom_sites_solution_hydrogens geom
_atom_sites_solution_primary dual
_audit_creation_date 2021-03-30
_audit_creation_method
;
Olex2 1.2
(compiled 2018.05.29 svn.r3508 for OlexSys, GUI svn.r5506)
;
_audit_update_record
;
2021-06-12 deposited with the CCDC.	2021-07-07 downloaded from the CCDC.
;
_cell_angle_alpha 117.2580(10)
_cell_angle_beta 90.819(2)
_cell_angle_gamma 97.965(2)
_cell_formula_units_Z 4
_cell_length_a 11.4603(5)
_cell_length_b 19.4567(9)
_cell_length_c 19.5695(9)
_cell_measurement_reflns_used 9955
_cell_measurement_temperature 100
_cell_measurement_theta_max 27.18
_cell_measurement_theta_min 2.24
_cell_volume 3826.6(3)
_computing_cell_refinement 'SAINT V8.38A (?, 2016)'
_computing_data_collection 'SAINT V8.38A (?, 2016)'
_computing_data_reduction 'SAINT V8.38A (?, 2016)'
_computing_molecular_graphics 'Olex2 (Dolomanov et al., 2009)'
_computing_publication_material 'Olex2 (Dolomanov et al., 2009)'
_computing_structure_refinement 'XL (Sheldrick, 2008)'
_computing_structure_solution 'ShelXT (Sheldrick, 2015)'
_diffrn_ambient_temperature 100.01
_diffrn_detector 'Bruker APEX2 area detector'
_diffrn_detector_area_resol_mean 7.9
_diffrn_detector_type 'CCD area detector'
_diffrn_measured_fraction_theta_full 0.999
_diffrn_measured_fraction_theta_max 0.998
_diffrn_measurement_device 'three-circle diffractometer'
_diffrn_measurement_device_type 'Bruker SMART APEX2 area detector'
_diffrn_measurement_method '\w and \f scans'
_diffrn_radiation_monochromator 'mirror optics'
_diffrn_radiation_probe x-ray
_diffrn_radiation_type MoK\a
_diffrn_radiation_wavelength 0.71073
_diffrn_reflns_av_R_equivalents 0.0571
_diffrn_reflns_av_unetI/netI 0.0531
_diffrn_reflns_Laue_measured_fraction_full 0.999
_diffrn_reflns_Laue_measured_fraction_max 0.998
_diffrn_reflns_limit_h_max 14
_diffrn_reflns_limit_h_min -14
_diffrn_reflns_limit_k_max 25
_diffrn_reflns_limit_k_min -25
_diffrn_reflns_limit_l_max 25
_diffrn_reflns_limit_l_min -24
_diffrn_reflns_number 73224
_diffrn_reflns_point_group_measured_fraction_full 0.999
_diffrn_reflns_point_group_measured_fraction_max 0.998
_diffrn_reflns_theta_full 25.242
_diffrn_reflns_theta_max 27.289
_diffrn_reflns_theta_min 2.027
_diffrn_source 'microfocus sealed X-ray tube'
_diffrn_source_type 'Incoatec I\ms'
_exptl_absorpt_coefficient_mu 0.485
_exptl_absorpt_correction_T_max 0.7455
_exptl_absorpt_correction_T_min 0.7159
_exptl_absorpt_correction_type multi-scan
_exptl_absorpt_process_details
'SADABS-2016/2 (Bruker,2016/2) was used for absorption correction. wR2(int) was 0.0692 before and 0.0521 after correction. The Ratio of minimum to maximum transmission is 0.9603. The \l/2 correction factor is Not present.'
_exptl_crystal_colour 'clear yellowish orange'
_exptl_crystal_colour_lustre clear
_exptl_crystal_colour_modifier yellowish
_exptl_crystal_colour_primary orange
_exptl_crystal_density_diffrn 1.175
_exptl_crystal_description block
_exptl_crystal_F_000 1456
_exptl_crystal_size_max 0.262
_exptl_crystal_size_mid 0.186
_exptl_crystal_size_min 0.124
_refine_diff_density_max 0.351
_refine_diff_density_min -0.300
_refine_diff_density_rms 0.061
_refine_ls_extinction_method none
_refine_ls_goodness_of_fit_ref 1.037
_refine_ls_hydrogen_treatment constr
_refine_ls_matrix_type full
_refine_ls_number_parameters 835
_refine_ls_number_reflns 17162
_refine_ls_number_restraints 0
_refine_ls_restrained_S_all 1.037
_refine_ls_R_factor_all 0.0686
_refine_ls_R_factor_gt 0.0408
_refine_ls_shift/su_max 0.001
_refine_ls_shift/su_mean 0.000
_refine_ls_structure_factor_coef Fsqd
_refine_ls_weighting_details 'w=1/[\s^2^(Fo^2^)+(0.0254P)^2^+2.5563P] where P=(Fo^2^+2Fc^2^)/3'
_refine_ls_weighting_scheme calc
_refine_ls_wR_factor_gt 0.0755
_refine_ls_wR_factor_ref 0.0838
_reflns_Friedel_coverage 0.000
_reflns_number_gt 12935
_reflns_number_total 17162
_reflns_threshold_expression 'I > 2\s(I)'
_cod_data_source_file d1dt01543e2.cif
_cod_data_source_block fel1
_cod_depositor_comments
;
Adding full bibliography for 7707896--7707917.cif.

2025-01-11
Z value and formula fixed to values more according to usual
chemical conventions.                 miguel
;
_cod_original_formula_sum 'C80 H112 Fe2 N4 Si4'
_cod_original_formula_weight 1353.79
_cod_original_formula_moiety '2(C40 H56 Fe N2 Si2)'
_cod_original_formula_units_Z 2
_cod_database_code 7707907
_shelx_shelxl_version_number 2016/6
_shelx_space_group_comment
;
The symmetry employed for this shelxl refinement is uniquely defined
by the following loop, which should always be used as a source of
symmetry information in preference to the above space-group names.
They are only intended as comments.
;
_shelx_estimated_absorpt_t_max 0.942
_shelx_estimated_absorpt_t_min 0.883
_olex2_refinement_description
;
1. Fixed Uiso
 At 1.2 times of:
  All C(H) groups
 At 1.5 times of:
  All C(H,H,H) groups
2.a Ternary CH refined with riding coordinates:
 C01C(H01I), C01F(H01), C01H(H1AA), C01M(H01M), C01N(H01N), C01Q(H5AA),
 C01U(H01U), C01X(H8AA)
2.b Aromatic/amide H refined with riding coordinates:
 C00H(H00H), C00J(H00J), C00M(H00M), C00R(H00R), C00U(H00U), C00W(H00W),
 C00Y(H00Y), C00Z(H00Z), C011(H011), C012(H012), C013(H013), C014(H014),
 C016(H016), C017(H017), C019(H019), C01A(H01G), C01B(H01H), C01D(H01J),
 C01E(H01Z), C01G(H0AA), C01I(H01K), C01J(H01L), C01K(H2AA), C01P(H4AA),
 C01R(H01R), C01T(H7AA), C01V(H01V), C01W(H01W), C01Y(H01Y), C020(H020),
 C022(H022), C024(H024)
2.c Idealised Me refined as rotating group:
 C00N(H00A,H00B,H00C), C010(H01A,H01B,H01C), C015(H01S,H01T,H01X), C018(H01D,
 H01E,H01F), C01L(H3AA,H,HA), C01O(H01O,H01P,H01Q), C01S(H6AA,HB,HC), C01Z(H9AA,
 HD,HE), C021(H02A,H02B,H02C), C023(H02Z,HF,HG), C025(H02D,H02E,H02F),
 C026(H02G,H02H,H02I), C027(H02J,H02K,H02L), C028(H02,HH,HI), C029(H02M,H02N,
 H02O), C02A(H0BA,HJ,HK), C02B(H02P,H02Q,H02R), C02C(H02S,H02T,H02U), C02D(H1BA,
 HL,HM), C02E(H2BA,HN,HO), C02F(H3BA,HP,HQ), C02G(H02V,H02W,H02X), C02H(H4BA,HR,
 HS), C02I(H02Y,HT,HU)
;
_olex2_submission_special_instructions 'No special instructions were received'

loop_
_space_group_symop_operation_xyz
'x, y, z'
'-x, -y, -z'

loop_
_atom_site_label
_atom_site_type_symbol
_atom_site_fract_x
_atom_site_fract_y
_atom_site_fract_z
_atom_site_U_iso_or_equiv
_atom_site_adp_type
_atom_site_occupancy
_atom_site_site_symmetry_order
_atom_site_calc_flag
_atom_site_refinement_flags_posn
_atom_site_refinement_flags_adp
_atom_site_refinement_flags_occupancy
_atom_site_disorder_assembly
_atom_site_disorder_group
Fe1 Fe 0.01703(2) 0.75383(2) 0.68593(2) 0.01271(6) Uani 1 1 d . . . . .
Fe2 Fe 0.59693(2) 0.75233(2) 0.18622(2) 0.01313(7) Uani 1 1 d . . . . .
Si4 Si 0.80013(4) 0.81190(3) 0.12449(3) 0.01284(11) Uani 1 1 d . . . . .
Si2 Si 0.24161(4) 0.68579(3) 0.67054(3) 0.01287(11) Uani 1 1 d . . . . .
Si3 Si 0.33810(4) 0.68371(3) 0.16389(3) 0.01266(11) Uani 1 1 d . . . . .
Si1 Si -0.15335(5) 0.81663(3) 0.62448(3) 0.01504(11) Uani 1 1 d . . . . .
N2 N 0.14225(13) 0.73156(9) 0.73420(8) 0.0111(3) Uani 1 1 d . . . . .
N1 N -0.14246(13) 0.77033(9) 0.67998(9) 0.0117(3) Uani 1 1 d . . . . .
N4 N 0.76414(13) 0.76957(9) 0.18303(8) 0.0113(3) Uani 1 1 d . . . . .
N3 N 0.45871(13) 0.72998(9) 0.23040(8) 0.0119(3) Uani 1 1 d . . . . .
C00B C 0.84729(15) 0.74885(10) 0.22238(11) 0.0125(4) Uani 1 1 d . . . . .
C00C C 0.15023(15) 0.75142(10) 0.81422(10) 0.0113(4) Uani 1 1 d . . . . .
C00D C -0.23520(15) 0.74756(11) 0.71684(10) 0.0120(4) Uani 1 1 d . . . . .
C00E C 0.45763(15) 0.74960(11) 0.31024(10) 0.0130(4) Uani 1 1 d . . . . .
C00F C 0.09366(16) 0.69874(11) 0.83960(10) 0.0129(4) Uani 1 1 d . . . . .
C00G C 0.89316(16) 0.80215(11) 0.29894(11) 0.0137(4) Uani 1 1 d . . . . .
C00H C 0.48926(17) 0.71961(12) 0.41570(11) 0.0194(4) Uani 1 1 d . . . . .
H00H H 0.509095 0.684469 0.433619 0.023 Uiso 1 1 calc R . . . .
C00I C 0.21160(16) 0.82519(11) 0.86976(10) 0.0129(4) Uani 1 1 d . . . . .
C00J C 0.10021(17) 0.72059(11) 0.91802(11) 0.0170(4) Uani 1 1 d . . . . .
H00J H 0.062943 0.684908 0.934787 0.020 Uiso 1 1 calc R . . . .
C00K C 0.88198(16) 0.67407(11) 0.18620(11) 0.0148(4) Uani 1 1 d . . . . .
C00L C -0.25254(16) 0.79811(11) 0.79422(11) 0.0155(4) Uani 1 1 d . . . . .
C00M C 0.97231(17) 0.77983(11) 0.33681(11) 0.0181(4) Uani 1 1 d . . . . .
H00M H 1.003621 0.815640 0.388132 0.022 Uiso 1 1 calc R . . . .
C00N C 0.22456(17) 0.74528(12) 0.16760(12) 0.0204(4) Uani 1 1 d . . . . .
H00A H 0.186394 0.760539 0.215800 0.031 Uiso 1 1 calc GR . . . .
H00B H 0.164954 0.715226 0.123642 0.031 Uiso 1 1 calc GR . . . .
H00C H 0.262770 0.792374 0.165312 0.031 Uiso 1 1 calc GR . . . .
C1 C 0.00766(16) 0.84401(10) 0.61531(10) 0.0133(4) Uani 1 1 d . . . . .
C00P C -0.30778(16) 0.67324(11) 0.67769(11) 0.0147(4) Uani 1 1 d . . . . .
C2 C 0.15964(17) 0.65484(10) 0.57412(11) 0.0148(4) Uani 1 1 d . . . . .
C00R C 0.15953(17) 0.79289(12) 0.97236(11) 0.0187(4) Uani 1 1 d . . . . .
H00R H 0.162619 0.806873 1.025744 0.022 Uiso 1 1 calc R . . . .
C4 C 0.65566(16) 0.84429(10) 0.11508(10) 0.0127(4) Uani 1 1 d . . . . .
C00T C 0.48931(16) 0.69798(11) 0.33731(11) 0.0146(4) Uani 1 1 d . . . . .
C00U C 0.08688(16) 0.89158(10) 0.68125(11) 0.0144(4) Uani 1 1 d . . . . .
H00U H 0.058761 0.908403 0.730917 0.017 Uiso 1 1 calc R . . . .
C3 C 0.40706(16) 0.65489(10) 0.06964(11) 0.0144(4) Uani 1 1 d . . . . .
C00W C 0.21403(17) 0.84421(11) 0.94768(11) 0.0167(4) Uani 1 1 d . . . . .
H00W H 0.254417 0.894006 0.984849 0.020 Uiso 1 1 calc R . . . .
C00X C 0.42812(16) 0.82252(11) 0.36406(11) 0.0150(4) Uani 1 1 d . . . . .
C00Y C 0.60096(16) 0.89062(10) 0.18103(11) 0.0141(4) Uani 1 1 d . . . . .
H00Y H 0.637623 0.905617 0.230747 0.017 Uiso 1 1 calc R . . . .
C00Z C 0.96094(16) 0.65452(11) 0.22667(12) 0.0186(4) Uani 1 1 d . . . . .
H00Z H 0.984041 0.604236 0.202369 0.022 Uiso 1 1 calc R . . . .
C010 C 0.27641(18) 0.59687(11) 0.67546(12) 0.0196(4) Uani 1 1 d . . . . .
H01A H 0.310271 0.611941 0.727589 0.029 Uiso 1 1 calc GR . . . .
H01B H 0.333457 0.573293 0.638178 0.029 Uiso 1 1 calc GR . . . .
H01C H 0.203705 0.558820 0.663191 0.029 Uiso 1 1 calc GR . . . .
C011 C 0.50303(17) 0.61370(11) 0.05322(11) 0.0158(4) Uani 1 1 d . . . . .
H011 H 0.534121 0.601247 0.090691 0.019 Uiso 1 1 calc R . . . .
C012 C 0.04249(17) 0.61464(11) 0.55594(11) 0.0170(4) Uani 1 1 d . . . . .
H012 H 0.003899 0.603840 0.593421 0.020 Uiso 1 1 calc R . . . .
C013 C 0.49437(17) 0.91487(11) 0.17489(11) 0.0178(4) Uani 1 1 d . . . . .
H013 H 0.458816 0.945729 0.220172 0.021 Uiso 1 1 calc R . . . .
C014 C 1.00631(17) 0.70651(12) 0.30120(12) 0.0206(4) Uani 1 1 d . . . . .
H014 H 1.060271 0.692258 0.327865 0.025 Uiso 1 1 calc R . . . .
C015 C 0.26132(17) 0.59422(11) 0.16720(12) 0.0197(4) Uani 1 1 d . . . . .
H01S H 0.315917 0.556495 0.155530 0.029 Uiso 1 1 calc GR . . . .
H01T H 0.192500 0.570534 0.128983 0.029 Uiso 1 1 calc GR . . . .
H01X H 0.235250 0.608702 0.218822 0.029 Uiso 1 1 calc GR . . . .
C016 C 0.05402(17) 0.82072(11) 0.54352(11) 0.0179(4) Uani 1 1 d . . . . .
H016 H 0.003572 0.787943 0.497768 0.021 Uiso 1 1 calc R . . . .
C017 C 0.46110(18) 0.79086(12) 0.46808(11) 0.0213(4) Uani 1 1 d . . . . .
H017 H 0.462090 0.804765 0.521406 0.026 Uiso 1 1 calc R . . . .
C018 C 0.38352(17) 0.74934(12) 0.67712(12) 0.0204(4) Uani 1 1 d . . . . .
H01D H 0.366771 0.794020 0.670385 0.031 Uiso 1 1 calc GR . . . .
H01E H 0.431995 0.718957 0.636631 0.031 Uiso 1 1 calc GR . . . .
H01F H 0.426334 0.768421 0.727795 0.031 Uiso 1 1 calc GR . . . .
C019 C 0.43159(17) 0.84144(12) 0.44184(11) 0.0199(4) Uani 1 1 d . . . . .
H019 H 0.413046 0.890675 0.477911 0.024 Uiso 1 1 calc R . . . .
C01A C -0.34161(17) 0.77358(12) 0.82992(11) 0.0194(4) Uani 1 1 d . . . . .
H01G H -0.354109 0.807675 0.881716 0.023 Uiso 1 1 calc R . . . .
C01B C -0.39469(17) 0.65138(12) 0.71640(12) 0.0190(4) Uani 1 1 d . . . . .
H01H H -0.442976 0.601319 0.690313 0.023 Uiso 1 1 calc R . . . .
C01C C 0.27225(17) 0.88628(11) 0.84819(11) 0.0162(4) Uani 1 1 d . . . . .
H01I H 0.264908 0.862754 0.790622 0.019 Uiso 1 1 calc R . . . .
C01D C -0.41195(17) 0.70091(12) 0.79171(12) 0.0215(4) Uani 1 1 d . . . . .
H01J H -0.471784 0.685165 0.817130 0.026 Uiso 1 1 calc R . . . .
C01E C 0.36324(18) 0.67066(11) 0.01182(11) 0.0198(4) Uani 1 1 d . . . . .
H01Z H 0.298427 0.698438 0.020902 0.024 Uiso 1 1 calc R . . . .
C01F C 0.83267(17) 0.61386(11) 0.10514(11) 0.0184(4) Uani 1 1 d . . . . .
H01 H 0.782183 0.639176 0.084292 0.022 Uiso 1 1 calc R . . . .
C01G C 0.44003(18) 0.89416(11) 0.10304(12) 0.0204(4) Uani 1 1 d . . . . .
H0AA H 0.367604 0.911105 0.098908 0.024 Uiso 1 1 calc R . . . .
C01H C 0.39596(17) 0.88211(11) 0.34011(11) 0.0177(4) Uani 1 1 d . . . . .
H1AA H 0.392950 0.858040 0.282568 0.021 Uiso 1 1 calc R . . . .
C01I C 0.24700(17) 0.89124(11) 0.60370(12) 0.0197(4) Uani 1 1 d . . . . .
H01K H 0.327559 0.907378 0.599577 0.024 Uiso 1 1 calc R . . . .
C01J C -0.01838(19) 0.59027(12) 0.48447(11) 0.0221(4) Uani 1 1 d . . . . .
H01L H -0.098081 0.564410 0.474155 0.026 Uiso 1 1 calc R . . . .
C01K C 0.59721(18) 0.82411(11) 0.04329(11) 0.0192(4) Uani 1 1 d . . . . .
H2AA H 0.631144 0.792636 -0.002498 0.023 Uiso 1 1 calc R . . . .
C01L C 0.83713(19) 0.74538(12) 0.02600(12) 0.0250(5) Uani 1 1 d . . . . .
H3AA H 0.908832 0.724685 0.029814 0.037 Uiso 1 1 calc GR . . . .
H H 0.850623 0.774525 -0.003611 0.037 Uiso 1 1 calc GR . . . .
HA H 0.771436 0.701884 -0.000103 0.037 Uiso 1 1 calc GR . . . .
C01M C -0.29310(17) 0.61613(11) 0.59481(11) 0.0185(4) Uani 1 1 d . . . . .
H01M H -0.226819 0.641170 0.576839 0.022 Uiso 1 1 calc R . . . .
C01N C 0.01846(17) 0.62066(11) 0.78512(11) 0.0164(4) Uani 1 1 d . . . . .
H01N H 0.029223 0.611005 0.731002 0.020 Uiso 1 1 calc R . . . .
C01O C 0.21180(19) 0.95884(11) 0.88005(12) 0.0230(5) Uani 1 1 d . . . . .
H01O H 0.128136 0.943453 0.860499 0.034 Uiso 1 1 calc GR . . . .
H01P H 0.250220 0.996280 0.863510 0.034 Uiso 1 1 calc GR . . . .
H01Q H 0.218315 0.983279 0.936546 0.034 Uiso 1 1 calc GR . . . .
C01P C 0.55365(18) 0.59069(11) -0.01651(11) 0.0204(4) Uani 1 1 d . . . . .
H4AA H 0.619146 0.563469 -0.025982 0.025 Uiso 1 1 calc R . . . .
C01Q C 0.53001(18) 0.62091(11) 0.28539(11) 0.0186(4) Uani 1 1 d . . . . .
H5AA H 0.518250 0.611156 0.230757 0.022 Uiso 1 1 calc R . . . .
C01R C 0.17145(18) 0.84431(12) 0.53764(12) 0.0214(4) Uani 1 1 d . . . . .
H01R H 0.200317 0.828313 0.488252 0.026 Uiso 1 1 calc R . . . .
C01S C 0.92517(17) 0.89569(12) 0.16761(12) 0.0207(4) Uani 1 1 d . . . . .
H6AA H 0.903818 0.936464 0.216087 0.031 Uiso 1 1 calc GR . . . .
HB H 0.941660 0.917214 0.131586 0.031 Uiso 1 1 calc GR . . . .
HC H 0.995722 0.877389 0.177799 0.031 Uiso 1 1 calc GR . . . .
C01T C 0.50858(19) 0.60748(12) -0.07194(11) 0.0240(5) Uani 1 1 d . . . . .
H7AA H 0.543449 0.592241 -0.119432 0.029 Uiso 1 1 calc R . . . .
C01U C -0.17520(17) 0.87738(11) 0.84129(11) 0.0190(4) Uani 1 1 d . . . . .
H01U H -0.118858 0.886250 0.806486 0.023 Uiso 1 1 calc R . . . .
C01V C 0.20512(17) 0.91449(11) 0.67544(11) 0.0176(4) Uani 1 1 d . . . . .
H01V H 0.257000 0.946097 0.720767 0.021 Uiso 1 1 calc R . . . .
C01W C 0.21342(18) 0.66701(12) 0.51576(11) 0.0200(4) Uani 1 1 d . . . . .
H01W H 0.292623 0.693648 0.525709 0.024 Uiso 1 1 calc R . . . .
C01X C 0.85661(17) 0.88257(11) 0.34265(11) 0.0164(4) Uani 1 1 d . . . . .
H8AA H 0.809043 0.891721 0.305237 0.020 Uiso 1 1 calc R . . . .
C01Y C 0.0373(2) 0.60377(12) 0.42871(12) 0.0252(5) Uani 1 1 d . . . . .
H01Y H -0.004045 0.587508 0.380006 0.030 Uiso 1 1 calc R . . . .
C01Z C 0.96253(18) 0.94889(11) 0.37748(12) 0.0231(5) Uani 1 1 d . . . . .
H9AA H 1.008479 0.942794 0.416414 0.035 Uiso 1 1 calc GR . . . .
HD H 0.934360 0.999398 0.401668 0.035 Uiso 1 1 calc GR . . . .
HE H 1.012621 0.946952 0.336666 0.035 Uiso 1 1 calc GR . . . .
C020 C 0.49156(18) 0.84871(12) 0.03727(12) 0.0224(4) Uani 1 1 d . . . . .
H020 H 0.454416 0.834340 -0.012162 0.027 Uiso 1 1 calc R . . . .
C021 C 0.40459(18) 0.90951(13) 0.87585(13) 0.0260(5) Uani 1 1 d . . . . .
H02A H 0.414213 0.938076 0.932351 0.039 Uiso 1 1 calc GR . . . .
H02B H 0.442867 0.943063 0.854795 0.039 Uiso 1 1 calc GR . . . .
H02C H 0.441102 0.862220 0.858033 0.039 Uiso 1 1 calc GR . . . .
C022 C 0.4123(2) 0.64663(12) -0.05820(12) 0.0250(5) Uani 1 1 d . . . . .
H022 H 0.380005 0.656993 -0.096844 0.030 Uiso 1 1 calc R . . . .
C023 C 0.4911(2) 0.95607(12) 0.37390(12) 0.0275(5) Uani 1 1 d . . . . .
H02Z H 0.497527 0.979707 0.430355 0.041 Uiso 1 1 calc GR . . . .
HF H 0.468966 0.993756 0.357863 0.041 Uiso 1 1 calc GR . . . .
HG H 0.567391 0.941846 0.354987 0.041 Uiso 1 1 calc GR . . . .
C024 C 0.1541(2) 0.64123(13) 0.44402(12) 0.0262(5) Uani 1 1 d . . . . .
H024 H 0.193365 0.649172 0.405168 0.031 Uiso 1 1 calc R . . . .
C025 C -0.22847(19) 0.75504(14) 0.52536(13) 0.0304(5) Uani 1 1 d . . . . .
H02D H -0.191959 0.707951 0.498903 0.046 Uiso 1 1 calc GR . . . .
H02E H -0.220432 0.785030 0.496377 0.046 Uiso 1 1 calc GR . . . .
H02F H -0.312509 0.739760 0.528695 0.046 Uiso 1 1 calc GR . . . .
C026 C -0.11306(18) 0.62377(13) 0.79800(13) 0.0259(5) Uani 1 1 d . . . . .
H02G H -0.125712 0.633055 0.850757 0.039 Uiso 1 1 calc GR . . . .
H02H H -0.160639 0.573851 0.761211 0.039 Uiso 1 1 calc GR . . . .
H02I H -0.136703 0.666381 0.790232 0.039 Uiso 1 1 calc GR . . . .
C027 C 0.0549(2) 0.55236(12) 0.79407(12) 0.0262(5) Uani 1 1 d . . . . .
H02J H 0.138779 0.550559 0.785634 0.039 Uiso 1 1 calc GR . . . .
H02K H 0.007182 0.503125 0.756093 0.039 Uiso 1 1 calc GR . . . .
H02L H 0.042216 0.559610 0.846206 0.039 Uiso 1 1 calc GR . . . .
C028 C 0.7543(2) 0.54313(12) 0.10525(14) 0.0331(6) Uani 1 1 d . . . . .
H02 H 0.802094 0.516679 0.124644 0.050 Uiso 1 1 calc GR . . . .
HH H 0.720393 0.506520 0.052563 0.050 Uiso 1 1 calc GR . . . .
HI H 0.690369 0.561090 0.138605 0.050 Uiso 1 1 calc GR . . . .
C029 C -0.2245(2) 0.90617(14) 0.67039(15) 0.0340(6) Uani 1 1 d . . . . .
H02M H -0.304211 0.892158 0.682501 0.051 Uiso 1 1 calc GR . . . .
H02N H -0.229674 0.928435 0.634749 0.051 Uiso 1 1 calc GR . . . .
H02O H -0.177105 0.944882 0.718009 0.051 Uiso 1 1 calc GR . . . .
C02A C 0.7777(2) 0.88484(13) 0.40614(12) 0.0285(5) Uani 1 1 d . . . . .
H0BA H 0.709152 0.842971 0.383250 0.043 Uiso 1 1 calc GR . . . .
HJ H 0.750713 0.935692 0.431352 0.043 Uiso 1 1 calc GR . . . .
HK H 0.822995 0.877315 0.444373 0.043 Uiso 1 1 calc GR . . . .
C02B C -0.10177(19) 0.87876(13) 0.90814(12) 0.0269(5) Uani 1 1 d . . . . .
H02P H -0.154783 0.870929 0.943705 0.040 Uiso 1 1 calc GR . . . .
H02Q H -0.049719 0.929472 0.935680 0.040 Uiso 1 1 calc GR . . . .
H02R H -0.053852 0.836761 0.887762 0.040 Uiso 1 1 calc GR . . . .
C02C C -0.2477(2) 0.94454(12) 0.87159(13) 0.0288(5) Uani 1 1 d . . . . .
H02S H -0.296152 0.941859 0.828508 0.043 Uiso 1 1 calc GR . . . .
H02T H -0.194050 0.994823 0.896323 0.043 Uiso 1 1 calc GR . . . .
H02U H -0.299165 0.939830 0.909303 0.043 Uiso 1 1 calc GR . . . .
C02D C 0.4598(2) 0.55174(13) 0.29182(13) 0.0312(5) Uani 1 1 d . . . . .
H1BA H 0.474575 0.558437 0.344134 0.047 Uiso 1 1 calc GR . . . .
HL H 0.484693 0.502988 0.254504 0.047 Uiso 1 1 calc GR . . . .
HM H 0.375248 0.549408 0.280945 0.047 Uiso 1 1 calc GR . . . .
C02E C 0.2752(2) 0.90456(13) 0.36426(14) 0.0306(5) Uani 1 1 d . . . . .
H2BA H 0.215885 0.857013 0.345657 0.046 Uiso 1 1 calc GR . . . .
HN H 0.253448 0.937517 0.341984 0.046 Uiso 1 1 calc GR . . . .
HO H 0.278610 0.933591 0.420666 0.046 Uiso 1 1 calc GR . . . .
C02F C 0.66208(19) 0.62637(13) 0.30475(13) 0.0293(5) Uani 1 1 d . . . . .
H3BA H 0.707237 0.668839 0.297568 0.044 Uiso 1 1 calc GR . . . .
HP H 0.687742 0.576694 0.270551 0.044 Uiso 1 1 calc GR . . . .
HQ H 0.675715 0.637057 0.358509 0.044 Uiso 1 1 calc GR . . . .
C02G C -0.40466(19) 0.59859(13) 0.54172(12) 0.0290(5) Uani 1 1 d . . . . .
H02V H -0.470236 0.571594 0.556504 0.044 Uiso 1 1 calc GR . . . .
H02W H -0.390118 0.565140 0.488155 0.044 Uiso 1 1 calc GR . . . .
H02X H -0.424991 0.647825 0.546551 0.044 Uiso 1 1 calc GR . . . .
C02H C 0.9306(2) 0.58612(14) 0.05119(13) 0.0360(6) Uani 1 1 d . . . . .
H4BA H 0.982324 0.631634 0.053113 0.054 Uiso 1 1 calc GR . . . .
HR H 0.895075 0.552217 -0.001712 0.054 Uiso 1 1 calc GR . . . .
HS H 0.976994 0.556769 0.067630 0.054 Uiso 1 1 calc GR . . . .
C02I C -0.2601(2) 0.53962(13) 0.58826(14) 0.0326(6) Uani 1 1 d . . . . .
H02Y H -0.187887 0.551524 0.621790 0.049 Uiso 1 1 calc GR . . . .
HT H -0.246480 0.505458 0.534682 0.049 Uiso 1 1 calc GR . . . .
HU H -0.324721 0.513057 0.604141 0.049 Uiso 1 1 calc GR . . . .

loop_
_atom_site_aniso_label
_atom_site_aniso_U_11
_atom_site_aniso_U_22
_atom_site_aniso_U_33
_atom_site_aniso_U_23
_atom_site_aniso_U_13
_atom_site_aniso_U_12
Fe1 0.01084(13) 0.01562(14) 0.01347(14) 0.00797(11) 0.00015(10) 0.00341(10)
Fe2 0.00999(13) 0.01575(15) 0.01440(14) 0.00768(11) 0.00307(10) 0.00172(10)
Si4 0.0126(3) 0.0128(3) 0.0147(3) 0.0076(2) 0.0040(2) 0.0021(2)
Si2 0.0137(3) 0.0125(3) 0.0136(3) 0.0063(2) 0.0025(2) 0.0048(2)
Si3 0.0116(3) 0.0118(3) 0.0126(3) 0.0048(2) 0.0001(2) -0.00104(19)
Si1 0.0122(3) 0.0177(3) 0.0217(3) 0.0147(2) 0.0005(2) 0.0024(2)
N2 0.0113(8) 0.0119(8) 0.0107(8) 0.0056(6) 0.0003(6) 0.0025(6)
N1 0.0115(8) 0.0124(8) 0.0141(8) 0.0085(7) 0.0024(6) 0.0025(6)
N4 0.0098(7) 0.0116(8) 0.0130(8) 0.0059(6) 0.0016(6) 0.0025(6)
N3 0.0127(8) 0.0117(8) 0.0097(7) 0.0042(6) 0.0017(6) -0.0004(6)
C00B 0.0095(9) 0.0127(9) 0.0185(10) 0.0103(8) 0.0026(7) 0.0006(7)
C00C 0.0108(9) 0.0140(9) 0.0115(9) 0.0064(8) 0.0015(7) 0.0074(7)
C00D 0.0104(9) 0.0147(10) 0.0160(9) 0.0107(8) 0.0022(7) 0.0048(7)
C00E 0.0089(9) 0.0158(10) 0.0109(9) 0.0046(8) 0.0018(7) -0.0031(7)
C00F 0.0121(9) 0.0145(10) 0.0142(9) 0.0073(8) 0.0018(7) 0.0062(7)
C00G 0.0131(9) 0.0135(10) 0.0167(10) 0.0094(8) 0.0027(7) 0.0003(7)
C00H 0.0171(10) 0.0257(11) 0.0183(10) 0.0134(9) 0.0017(8) 0.0005(8)
C00I 0.0121(9) 0.0139(10) 0.0136(9) 0.0065(8) 0.0000(7) 0.0051(7)
C00J 0.0172(10) 0.0202(10) 0.0187(10) 0.0127(9) 0.0032(8) 0.0054(8)
C00K 0.0108(9) 0.0125(10) 0.0220(10) 0.0089(8) 0.0027(8) 0.0012(7)
C00L 0.0154(10) 0.0169(10) 0.0178(10) 0.0100(8) 0.0030(8) 0.0070(8)
C00M 0.0200(10) 0.0184(10) 0.0179(10) 0.0110(8) -0.0020(8) -0.0004(8)
C00N 0.0140(10) 0.0207(11) 0.0231(11) 0.0078(9) -0.0001(8) 0.0013(8)
C1 0.0173(10) 0.0105(9) 0.0153(9) 0.0088(8) 0.0008(7) 0.0024(7)
C00P 0.0135(9) 0.0159(10) 0.0188(10) 0.0111(8) 0.0023(8) 0.0041(7)
C2 0.0216(10) 0.0081(9) 0.0147(9) 0.0039(8) 0.0041(8) 0.0070(7)
C00R 0.0215(11) 0.0240(11) 0.0111(9) 0.0081(8) 0.0001(8) 0.0056(8)
C4 0.0162(9) 0.0093(9) 0.0140(9) 0.0078(8) 0.0006(7) -0.0020(7)
C00T 0.0110(9) 0.0167(10) 0.0145(9) 0.0069(8) 0.0014(7) -0.0016(7)
C00U 0.0210(10) 0.0104(9) 0.0125(9) 0.0063(8) 0.0017(8) 0.0018(7)
C3 0.0150(9) 0.0098(9) 0.0148(9) 0.0045(8) -0.0018(7) -0.0043(7)
C00W 0.0165(10) 0.0150(10) 0.0144(10) 0.0032(8) -0.0034(8) 0.0033(8)
C00X 0.0118(9) 0.0151(10) 0.0152(10) 0.0059(8) 0.0028(7) -0.0028(7)
C00Y 0.0175(10) 0.0119(9) 0.0139(9) 0.0076(8) -0.0012(7) -0.0004(7)
C00Z 0.0154(10) 0.0129(10) 0.0294(11) 0.0113(9) 0.0012(8) 0.0034(8)
C010 0.0205(10) 0.0173(10) 0.0237(11) 0.0104(9) 0.0039(8) 0.0081(8)
C011 0.0193(10) 0.0125(10) 0.0125(9) 0.0040(8) -0.0022(8) -0.0002(8)
C012 0.0225(10) 0.0131(10) 0.0133(10) 0.0032(8) 0.0053(8) 0.0063(8)
C013 0.0181(10) 0.0156(10) 0.0215(10) 0.0095(8) 0.0033(8) 0.0052(8)
C014 0.0177(10) 0.0230(11) 0.0286(12) 0.0182(9) -0.0005(8) 0.0042(8)
C015 0.0179(10) 0.0167(10) 0.0210(10) 0.0078(9) 0.0000(8) -0.0039(8)
C016 0.0223(10) 0.0156(10) 0.0153(10) 0.0078(8) -0.0002(8) 0.0001(8)
C017 0.0231(11) 0.0278(12) 0.0109(10) 0.0079(9) 0.0043(8) 0.0012(9)
C018 0.0173(10) 0.0200(11) 0.0245(11) 0.0102(9) 0.0048(8) 0.0055(8)
C019 0.0198(10) 0.0177(11) 0.0145(10) 0.0018(8) 0.0057(8) -0.0005(8)
C01A 0.0198(10) 0.0272(12) 0.0169(10) 0.0133(9) 0.0061(8) 0.0100(9)
C01B 0.0163(10) 0.0196(11) 0.0256(11) 0.0147(9) 0.0030(8) 0.0017(8)
C01C 0.0200(10) 0.0136(10) 0.0147(10) 0.0066(8) -0.0019(8) 0.0017(8)
C01D 0.0168(10) 0.0315(12) 0.0278(12) 0.0231(10) 0.0089(9) 0.0055(9)
C01E 0.0235(11) 0.0171(10) 0.0203(11) 0.0104(9) -0.0012(8) 0.0016(8)
C01F 0.0157(10) 0.0111(10) 0.0230(11) 0.0030(8) -0.0030(8) 0.0037(8)
C01G 0.0175(10) 0.0186(11) 0.0281(11) 0.0136(9) -0.0041(8) 0.0028(8)
C01H 0.0206(10) 0.0109(10) 0.0166(10) 0.0028(8) 0.0051(8) 0.0001(8)
C01I 0.0156(10) 0.0176(10) 0.0276(11) 0.0125(9) 0.0051(8) -0.0001(8)
C01J 0.0248(11) 0.0173(11) 0.0180(10) 0.0030(9) -0.0018(8) 0.0040(8)
C01K 0.0272(11) 0.0173(10) 0.0144(10) 0.0082(8) 0.0008(8) 0.0044(8)
C01L 0.0306(12) 0.0239(12) 0.0228(11) 0.0120(9) 0.0120(9) 0.0066(9)
C01M 0.0186(10) 0.0126(10) 0.0217(11) 0.0062(8) 0.0053(8) 0.0006(8)
C01N 0.0241(11) 0.0131(10) 0.0136(10) 0.0080(8) 0.0010(8) 0.0013(8)
C01O 0.0349(12) 0.0150(10) 0.0185(11) 0.0070(9) 0.0012(9) 0.0057(9)
C01P 0.0205(10) 0.0168(10) 0.0178(10) 0.0031(8) 0.0034(8) 0.0015(8)
C01Q 0.0256(11) 0.0155(10) 0.0154(10) 0.0078(8) 0.0026(8) 0.0031(8)
C01R 0.0247(11) 0.0211(11) 0.0180(10) 0.0089(9) 0.0085(8) 0.0029(9)
C01S 0.0166(10) 0.0204(11) 0.0284(11) 0.0153(9) 0.0020(8) -0.0014(8)
C01T 0.0327(12) 0.0213(11) 0.0139(10) 0.0065(9) 0.0057(9) -0.0030(9)
C01U 0.0215(11) 0.0184(10) 0.0151(10) 0.0057(8) 0.0052(8) 0.0052(8)
C01V 0.0188(10) 0.0136(10) 0.0191(10) 0.0077(8) -0.0035(8) -0.0015(8)
C01W 0.0239(11) 0.0190(11) 0.0190(10) 0.0098(9) 0.0050(8) 0.0050(8)
C01X 0.0183(10) 0.0154(10) 0.0145(10) 0.0064(8) -0.0015(8) 0.0024(8)
C01Y 0.0380(13) 0.0216(11) 0.0137(10) 0.0055(9) -0.0021(9) 0.0084(9)
C01Z 0.0265(11) 0.0145(10) 0.0251(11) 0.0068(9) -0.0039(9) 0.0023(8)
C020 0.0254(11) 0.0241(11) 0.0194(11) 0.0125(9) -0.0078(8) 0.0021(9)
C021 0.0222(11) 0.0247(12) 0.0312(12) 0.0155(10) -0.0026(9) -0.0051(9)
C022 0.0351(13) 0.0241(12) 0.0178(11) 0.0132(9) -0.0023(9) -0.0009(9)
C023 0.0392(13) 0.0179(11) 0.0187(11) 0.0062(9) 0.0022(9) -0.0073(9)
C024 0.0383(13) 0.0282(12) 0.0186(11) 0.0149(10) 0.0096(9) 0.0108(10)
C025 0.0235(12) 0.0404(14) 0.0354(13) 0.0289(12) -0.0119(10) -0.0100(10)
C026 0.0227(11) 0.0238(12) 0.0296(12) 0.0129(10) -0.0030(9) -0.0032(9)
C027 0.0428(14) 0.0160(11) 0.0220(11) 0.0102(9) 0.0030(10) 0.0064(9)
C028 0.0333(13) 0.0151(11) 0.0466(15) 0.0139(11) -0.0201(11) -0.0048(9)
C029 0.0315(13) 0.0377(14) 0.0540(16) 0.0348(13) 0.0169(11) 0.0208(11)
C02A 0.0297(12) 0.0287(13) 0.0252(12) 0.0099(10) 0.0084(10) 0.0078(10)
C02B 0.0254(12) 0.0292(12) 0.0209(11) 0.0071(10) -0.0006(9) 0.0053(9)
C02C 0.0351(13) 0.0194(12) 0.0267(12) 0.0049(10) 0.0041(10) 0.0093(10)
C02D 0.0498(15) 0.0197(12) 0.0236(12) 0.0121(10) 0.0001(10) -0.0035(10)
C02E 0.0323(13) 0.0254(12) 0.0387(14) 0.0161(11) 0.0137(10) 0.0130(10)
C02F 0.0307(13) 0.0310(13) 0.0306(13) 0.0156(11) 0.0054(10) 0.0137(10)
C02G 0.0256(12) 0.0262(12) 0.0221(11) 0.0029(10) 0.0002(9) -0.0064(9)
C02H 0.0252(12) 0.0336(14) 0.0273(12) -0.0070(10) -0.0031(10) 0.0148(10)
C02I 0.0400(14) 0.0186(12) 0.0425(14) 0.0153(11) 0.0220(11) 0.0094(10)

loop_
_atom_type_symbol
_atom_type_description
_atom_type_scat_dispersion_real
_atom_type_scat_dispersion_imag
_atom_type_scat_source
C C 0.0033 0.0016 'International Tables Vol C Tables 4.2.6.8 and 6.1.1.4'
H H 0.0000 0.0000 'International Tables Vol C Tables 4.2.6.8 and 6.1.1.4'
Fe Fe 0.3463 0.8444 'International Tables Vol C Tables 4.2.6.8 and 6.1.1.4'
N N 0.0061 0.0033 'International Tables Vol C Tables 4.2.6.8 and 6.1.1.4'
Si Si 0.0817 0.0704 'International Tables Vol C Tables 4.2.6.8 and 6.1.1.4'

loop_
_geom_angle_atom_site_label_1
_geom_angle_atom_site_label_2
_geom_angle_atom_site_label_3
_geom_angle
_geom_angle_site_symmetry_1
_geom_angle_site_symmetry_3
_geom_angle_publ_flag
N2 Fe1 N1 150.69(6) . . ?
N4 Fe2 N3 152.21(6) . . ?
N4 Si4 C4 100.22(8) . . ?
N4 Si4 C01L 116.19(9) . . ?
N4 Si4 C01S 113.29(8) . . ?
C01L Si4 C4 108.17(9) . . ?
C01L Si4 C01S 106.64(10) . . ?
C01S Si4 C4 112.28(9) . . ?
N2 Si2 C2 102.43(8) . . ?
N2 Si2 C010 112.99(8) . . ?
N2 Si2 C018 115.54(8) . . ?
C010 Si2 C2 109.23(9) . . ?
C018 Si2 C2 107.68(9) . . ?
C018 Si2 C010 108.57(9) . . ?
N3 Si3 C00N 116.17(8) . . ?
N3 Si3 C3 102.27(8) . . ?
N3 Si3 C015 112.56(8) . . ?
C00N Si3 C3 107.69(9) . . ?
C00N Si3 C015 108.02(9) . . ?
C015 Si3 C3 109.81(9) . . ?
N1 Si1 C1 100.56(8) . . ?
N1 Si1 C025 116.19(9) . . ?
N1 Si1 C029 114.23(9) . . ?
C025 Si1 C1 108.00(9) . . ?
C025 Si1 C029 107.14(11) . . ?
C029 Si1 C1 110.40(10) . . ?
Si2 N2 Fe1 112.17(8) . . ?
C00C N2 Fe1 122.89(11) . . ?
C00C N2 Si2 124.94(12) . . ?
Si1 N1 Fe1 108.86(8) . . ?
C00D N1 Fe1 124.42(12) . . ?
C00D N1 Si1 126.72(12) . . ?
Si4 N4 Fe2 110.24(8) . . ?
C00B N4 Fe2 124.91(12) . . ?
C00B N4 Si4 124.84(12) . . ?
Si3 N3 Fe2 112.63(8) . . ?
C00E N3 Fe2 122.96(12) . . ?
C00E N3 Si3 124.41(12) . . ?
C00G C00B N4 120.18(16) . . ?
C00G C00B C00K 119.35(17) . . ?
C00K C00B N4 120.45(16) . . ?
C00F C00C N2 120.61(16) . . ?
C00I C00C N2 120.47(16) . . ?
C00I C00C C00F 118.88(16) . . ?
C00L C00D N1 120.02(16) . . ?
C00L C00D C00P 119.32(16) . . ?
C00P C00D N1 120.62(16) . . ?
C00T C00E N3 120.83(16) . . ?
C00T C00E C00X 118.93(16) . . ?
C00X C00E N3 120.21(17) . . ?
C00C C00F C01N 122.82(16) . . ?
C00J C00F C00C 119.30(17) . . ?
C00J C00F C01N 117.75(17) . . ?
C00B C00G C01X 122.35(16) . . ?
C00M C00G C00B 119.10(17) . . ?
C00M C00G C01X 118.53(17) . . ?
C00T C00H H00H 119.2 . . ?
C017 C00H H00H 119.2 . . ?
C017 C00H C00T 121.68(19) . . ?
C00C C00I C01C 122.62(16) . . ?
C00W C00I C00C 119.25(17) . . ?
C00W C00I C01C 118.10(17) . . ?
C00F C00J H00J 119.1 . . ?
C00R C00J C00F 121.82(18) . . ?
C00R C00J H00J 119.1 . . ?
C00B C00K C01F 121.50(17) . . ?
C00Z C00K C00B 119.31(18) . . ?
C00Z C00K C01F 119.17(17) . . ?
C00D C00L C01U 122.56(17) . . ?
C01A C00L C00D 119.03(18) . . ?
C01A C00L C01U 118.37(17) . . ?
C00G C00M H00M 119.3 . . ?
C014 C00M C00G 121.47(18) . . ?
C014 C00M H00M 119.3 . . ?
Si3 C00N H00A 109.5 . . ?
Si3 C00N H00B 109.5 . . ?
Si3 C00N H00C 109.5 . . ?
H00A C00N H00B 109.5 . . ?
H00A C00N H00C 109.5 . . ?
H00B C00N H00C 109.5 . . ?
C00U C1 Si1 120.90(14) . . ?
C016 C1 Si1 122.32(14) . . ?
C016 C1 C00U 116.75(17) . . ?
C00D C00P C01M 121.86(16) . . ?
C01B C00P C00D 119.26(17) . . ?
C01B C00P C01M 118.88(17) . . ?
C012 C2 Si2 121.18(14) . . ?
C01W C2 Si2 122.12(15) . . ?
C01W C2 C012 116.63(17) . . ?
C00J C00R H00R 120.6 . . ?
C00W C00R C00J 118.84(18) . . ?
C00W C00R H00R 120.6 . . ?
C00Y C4 Si4 120.82(14) . . ?
C01K C4 Si4 122.57(14) . . ?
C01K C4 C00Y 116.60(17) . . ?
C00E C00T C01Q 123.12(16) . . ?
C00H C00T C00E 119.28(18) . . ?
C00H C00T C01Q 117.52(18) . . ?
C1 C00U H00U 119.2 . . ?
C01V C00U C1 121.65(17) . . ?
C01V C00U H00U 119.2 . . ?
C011 C3 Si3 120.81(14) . . ?
C01E C3 Si3 122.26(15) . . ?
C01E C3 C011 116.89(17) . . ?
C00I C00W H00W 119.1 . . ?
C00R C00W C00I 121.89(18) . . ?
C00R C00W H00W 119.1 . . ?
C00E C00X C01H 122.29(16) . . ?
C019 C00X C00E 119.16(18) . . ?
C019 C00X C01H 118.52(17) . . ?
C4 C00Y H00Y 119.3 . . ?
C013 C00Y C4 121.40(18) . . ?
C013 C00Y H00Y 119.3 . . ?
C00K C00Z H00Z 119.3 . . ?
C014 C00Z C00K 121.48(18) . . ?
C014 C00Z H00Z 119.3 . . ?
Si2 C010 H01A 109.5 . . ?
Si2 C010 H01B 109.5 . . ?
Si2 C010 H01C 109.5 . . ?
H01A C010 H01B 109.5 . . ?
H01A C010 H01C 109.5 . . ?
H01B C010 H01C 109.5 . . ?
C3 C011 H011 119.2 . . ?
C01P C011 C3 121.65(18) . . ?
C01P C011 H011 119.2 . . ?
C2 C012 H012 119.1 . . ?
C01J C012 C2 121.77(18) . . ?
C01J C012 H012 119.1 . . ?
C00Y C013 H013 119.9 . . ?
C01G C013 C00Y 120.19(18) . . ?
C01G C013 H013 119.9 . . ?
C00M C014 H014 120.4 . . ?
C00Z C014 C00M 119.29(18) . . ?
C00Z C014 H014 120.4 . . ?
Si3 C015 H01S 109.5 . . ?
Si3 C015 H01T 109.5 . . ?
Si3 C015 H01X 109.5 . . ?
H01S C015 H01T 109.5 . . ?
H01S C015 H01X 109.5 . . ?
H01T C015 H01X 109.5 . . ?
C1 C016 H016 119.2 . . ?
C01R C016 C1 121.65(18) . . ?
C01R C016 H016 119.2 . . ?
C00H C017 H017 120.5 . . ?
C019 C017 C00H 119.01(18) . . ?
C019 C017 H017 120.5 . . ?
Si2 C018 H01D 109.5 . . ?
Si2 C018 H01E 109.5 . . ?
Si2 C018 H01F 109.5 . . ?
H01D C018 H01E 109.5 . . ?
H01D C018 H01F 109.5 . . ?
H01E C018 H01F 109.5 . . ?
C00X C019 H019 119.0 . . ?
C017 C019 C00X 121.92(19) . . ?
C017 C019 H019 119.0 . . ?
C00L C01A H01G 119.2 . . ?
C01D C01A C00L 121.53(18) . . ?
C01D C01A H01G 119.2 . . ?
C00P C01B H01H 119.3 . . ?
C01D C01B C00P 121.36(19) . . ?
C01D C01B H01H 119.3 . . ?
C00I C01C H01I 107.9 . . ?
C00I C01C C01O 111.03(16) . . ?
C00I C01C C021 111.76(16) . . ?
C01O C01C H01I 107.9 . . ?
C01O C01C C021 110.31(17) . . ?
C021 C01C H01I 107.9 . . ?
C01A C01D H01J 120.3 . . ?
C01B C01D C01A 119.49(18) . . ?
C01B C01D H01J 120.3 . . ?
C3 C01E H01Z 119.2 . . ?
C022 C01E C3 121.52(19) . . ?
C022 C01E H01Z 119.2 . . ?
C00K C01F H01 107.8 . . ?
C00K C01F C028 111.24(17) . . ?
C00K C01F C02H 112.05(16) . . ?
C028 C01F H01 107.8 . . ?
C02H C01F H01 107.8 . . ?
C02H C01F C028 109.86(18) . . ?
C013 C01G H0AA 120.1 . . ?
C020 C01G C013 119.73(18) . . ?
C020 C01G H0AA 120.1 . . ?
C00X C01H H1AA 108.0 . . ?
C00X C01H C023 110.61(17) . . ?
C00X C01H C02E 112.20(16) . . ?
C023 C01H H1AA 108.0 . . ?
C02E C01H H1AA 108.0 . . ?
C02E C01H C023 109.81(17) . . ?
C01R C01I H01K 120.0 . . ?
C01V C01I H01K 120.0 . . ?
C01V C01I C01R 119.97(18) . . ?
C012 C01J H01L 120.1 . . ?
C01Y C01J C012 119.86(19) . . ?
C01Y C01J H01L 120.1 . . ?
C4 C01K H2AA 119.0 . . ?
C020 C01K C4 121.94(18) . . ?
C020 C01K H2AA 119.0 . . ?
Si4 C01L H3AA 109.5 . . ?
Si4 C01L H 109.5 . . ?
Si4 C01L HA 109.5 . . ?
H3AA C01L H 109.5 . . ?
H3AA C01L HA 109.5 . . ?
H C01L HA 109.5 . . ?
C00P C01M H01M 107.8 . . ?
C00P C01M C02G 111.47(16) . . ?
C00P C01M C02I 111.57(17) . . ?
C02G C01M H01M 107.8 . . ?
C02G C01M C02I 110.24(18) . . ?
C02I C01M H01M 107.8 . . ?
C00F C01N H01N 108.1 . . ?
C00F C01N C026 110.36(16) . . ?
C00F C01N C027 112.31(16) . . ?
C026 C01N H01N 108.1 . . ?
C027 C01N H01N 108.1 . . ?
C027 C01N C026 109.82(17) . . ?
C01C C01O H01O 109.5 . . ?
C01C C01O H01P 109.5 . . ?
C01C C01O H01Q 109.5 . . ?
H01O C01O H01P 109.5 . . ?
H01O C01O H01Q 109.5 . . ?
H01P C01O H01Q 109.5 . . ?
C011 C01P H4AA 120.1 . . ?
C01T C01P C011 119.89(19) . . ?
C01T C01P H4AA 120.1 . . ?
C00T C01Q H5AA 108.2 . . ?
C00T C01Q C02D 112.35(17) . . ?
C00T C01Q C02F 110.05(16) . . ?
C02D C01Q H5AA 108.2 . . ?
C02D C01Q C02F 109.71(18) . . ?
C02F C01Q H5AA 108.2 . . ?
C016 C01R C01I 120.11(18) . . ?
C016 C01R H01R 119.9 . . ?
C01I C01R H01R 119.9 . . ?
Si4 C01S H6AA 109.5 . . ?
Si4 C01S HB 109.5 . . ?
Si4 C01S HC 109.5 . . ?
H6AA C01S HB 109.5 . . ?
H6AA C01S HC 109.5 . . ?
HB C01S HC 109.5 . . ?
C01P C01T H7AA 120.0 . . ?
C01P C01T C022 119.91(19) . . ?
C022 C01T H7AA 120.0 . . ?
C00L C01U H01U 107.6 . . ?
C00L C01U C02B 111.30(17) . . ?
C00L C01U C02C 112.05(17) . . ?
C02B C01U H01U 107.6 . . ?
C02B C01U C02C 110.38(17) . . ?
C02C C01U H01U 107.6 . . ?
C00U C01V H01V 120.1 . . ?
C01I C01V C00U 119.86(18) . . ?
C01I C01V H01V 120.1 . . ?
C2 C01W H01W 119.1 . . ?
C024 C01W C2 121.74(19) . . ?
C024 C01W H01W 119.1 . . ?
C00G C01X H8AA 107.8 . . ?
C00G C01X C01Z 112.73(16) . . ?
C00G C01X C02A 110.53(16) . . ?
C01Z C01X H8AA 107.8 . . ?
C01Z C01X C02A 109.92(16) . . ?
C02A C01X H8AA 107.8 . . ?
C01J C01Y H01Y 120.1 . . ?
C01J C01Y C024 119.78(19) . . ?
C024 C01Y H01Y 120.1 . . ?
C01X C01Z H9AA 109.5 . . ?
C01X C01Z HD 109.5 . . ?
C01X C01Z HE 109.5 . . ?
H9AA C01Z HD 109.5 . . ?
H9AA C01Z HE 109.5 . . ?
HD C01Z HE 109.5 . . ?
C01G C020 C01K 120.13(19) . . ?
C01G C020 H020 119.9 . . ?
C01K C020 H020 119.9 . . ?
C01C C021 H02A 109.5 . . ?
C01C C021 H02B 109.5 . . ?
C01C C021 H02C 109.5 . . ?
H02A C021 H02B 109.5 . . ?
H02A C021 H02C 109.5 . . ?
H02B C021 H02C 109.5 . . ?
C01E C022 C01T 120.12(19) . . ?
C01E C022 H022 119.9 . . ?
C01T C022 H022 119.9 . . ?
C01H C023 H02Z 109.5 . . ?
C01H C023 HF 109.5 . . ?
C01H C023 HG 109.5 . . ?
H02Z C023 HF 109.5 . . ?
H02Z C023 HG 109.5 . . ?
HF C023 HG 109.5 . . ?
C01W C024 C01Y 120.17(19) . . ?
C01W C024 H024 119.9 . . ?
C01Y C024 H024 119.9 . . ?
Si1 C025 H02D 109.5 . . ?
Si1 C025 H02E 109.5 . . ?
Si1 C025 H02F 109.5 . . ?
H02D C025 H02E 109.5 . . ?
H02D C025 H02F 109.5 . . ?
H02E C025 H02F 109.5 . . ?
C01N C026 H02G 109.5 . . ?
C01N C026 H02H 109.5 . . ?
C01N C026 H02I 109.5 . . ?
H02G C026 H02H 109.5 . . ?
H02G C026 H02I 109.5 . . ?
H02H C026 H02I 109.5 . . ?
C01N C027 H02J 109.5 . . ?
C01N C027 H02K 109.5 . . ?
C01N C027 H02L 109.5 . . ?
H02J C027 H02K 109.5 . . ?
H02J C027 H02L 109.5 . . ?
H02K C027 H02L 109.5 . . ?
C01F C028 H02 109.5 . . ?
C01F C028 HH 109.5 . . ?
C01F C028 HI 109.5 . . ?
H02 C028 HH 109.5 . . ?
H02 C028 HI 109.5 . . ?
HH C028 HI 109.5 . . ?
Si1 C029 H02M 109.5 . . ?
Si1 C029 H02N 109.5 . . ?
Si1 C029 H02O 109.5 . . ?
H02M C029 H02N 109.5 . . ?
H02M C029 H02O 109.5 . . ?
H02N C029 H02O 109.5 . . ?
C01X C02A H0BA 109.5 . . ?
C01X C02A HJ 109.5 . . ?
C01X C02A HK 109.5 . . ?
H0BA C02A HJ 109.5 . . ?
H0BA C02A HK 109.5 . . ?
HJ C02A HK 109.5 . . ?
C01U C02B H02P 109.5 . . ?
C01U C02B H02Q 109.5 . . ?
C01U C02B H02R 109.5 . . ?
H02P C02B H02Q 109.5 . . ?
H02P C02B H02R 109.5 . . ?
H02Q C02B H02R 109.5 . . ?
C01U C02C H02S 109.5 . . ?
C01U C02C H02T 109.5 . . ?
C01U C02C H02U 109.5 . . ?
H02S C02C H02T 109.5 . . ?
H02S C02C H02U 109.5 . . ?
H02T C02C H02U 109.5 . . ?
C01Q C02D H1BA 109.5 . . ?
C01Q C02D HL 109.5 . . ?
C01Q C02D HM 109.5 . . ?
H1BA C02D HL 109.5 . . ?
H1BA C02D HM 109.5 . . ?
HL C02D HM 109.5 . . ?
C01H C02E H2BA 109.5 . . ?
C01H C02E HN 109.5 . . ?
C01H C02E HO 109.5 . . ?
H2BA C02E HN 109.5 . . ?
H2BA C02E HO 109.5 . . ?
HN C02E HO 109.5 . . ?
C01Q C02F H3BA 109.5 . . ?
C01Q C02F HP 109.5 . . ?
C01Q C02F HQ 109.5 . . ?
H3BA C02F HP 109.5 . . ?
H3BA C02F HQ 109.5 . . ?
HP C02F HQ 109.5 . . ?
C01M C02G H02V 109.5 . . ?
C01M C02G H02W 109.5 . . ?
C01M C02G H02X 109.5 . . ?
H02V C02G H02W 109.5 . . ?
H02V C02G H02X 109.5 . . ?
H02W C02G H02X 109.5 . . ?
C01F C02H H4BA 109.5 . . ?
C01F C02H HR 109.5 . . ?
C01F C02H HS 109.5 . . ?
H4BA C02H HR 109.5 . . ?
H4BA C02H HS 109.5 . . ?
HR C02H HS 109.5 . . ?
C01M C02I H02Y 109.5 . . ?
C01M C02I HT 109.5 . . ?
C01M C02I HU 109.5 . . ?
H02Y C02I HT 109.5 . . ?
H02Y C02I HU 109.5 . . ?
HT C02I HU 109.5 . . ?

loop_
_geom_bond_atom_site_label_1
_geom_bond_atom_site_label_2
_geom_bond_distance
_geom_bond_site_symmetry_2
_geom_bond_publ_flag
Fe1 N2 1.9098(15) . ?
Fe1 N1 1.9100(15) . ?
Fe2 N4 1.9061(15) . ?
Fe2 N3 1.9075(15) . ?
Si4 N4 1.7160(16) . ?
Si4 C4 1.8865(19) . ?
Si4 C01L 1.860(2) . ?
Si4 C01S 1.866(2) . ?
Si2 N2 1.7167(15) . ?
Si2 C2 1.886(2) . ?
Si2 C010 1.8720(19) . ?
Si2 C018 1.866(2) . ?
Si3 N3 1.7162(16) . ?
Si3 C00N 1.868(2) . ?
Si3 C3 1.8863(19) . ?
Si3 C015 1.8682(19) . ?
Si1 N1 1.7116(15) . ?
Si1 C1 1.8829(19) . ?
Si1 C025 1.865(2) . ?
Si1 C029 1.868(2) . ?
N2 C00C 1.429(2) . ?
N1 C00D 1.425(2) . ?
N4 C00B 1.426(2) . ?
N3 C00E 1.429(2) . ?
C00B C00G 1.414(3) . ?
C00B C00K 1.415(3) . ?
C00C C00F 1.417(3) . ?
C00C C00I 1.416(3) . ?
C00D C00L 1.414(3) . ?
C00D C00P 1.415(3) . ?
C00E C00T 1.416(3) . ?
C00E C00X 1.418(3) . ?
C00F C00J 1.390(3) . ?
C00F C01N 1.521(3) . ?
C00G C00M 1.395(3) . ?
C00G C01X 1.524(3) . ?
C00H H00H 0.9500 . ?
C00H C00T 1.393(3) . ?
C00H C017 1.381(3) . ?
C00I C00W 1.393(3) . ?
C00I C01C 1.521(3) . ?
C00J H00J 0.9500 . ?
C00J C00R 1.384(3) . ?
C00K C00Z 1.394(3) . ?
C00K C01F 1.516(3) . ?
C00L C01A 1.396(3) . ?
C00L C01U 1.520(3) . ?
C00M H00M 0.9500 . ?
C00M C014 1.387(3) . ?
C00N H00A 0.9800 . ?
C00N H00B 0.9800 . ?
C00N H00C 0.9800 . ?
C1 C00U 1.409(3) . ?
C1 C016 1.402(3) . ?
C00P C01B 1.395(3) . ?
C00P C01M 1.517(3) . ?
C2 C012 1.408(3) . ?
C2 C01W 1.403(3) . ?
C00R H00R 0.9500 . ?
C00R C00W 1.378(3) . ?
C4 C00Y 1.409(3) . ?
C4 C01K 1.404(3) . ?
C00T C01Q 1.520(3) . ?
C00U H00U 0.9500 . ?
C00U C01V 1.390(3) . ?
C3 C011 1.405(3) . ?
C3 C01E 1.404(3) . ?
C00W H00W 0.9500 . ?
C00X C019 1.391(3) . ?
C00X C01H 1.520(3) . ?
C00Y H00Y 0.9500 . ?
C00Y C013 1.392(3) . ?
C00Z H00Z 0.9500 . ?
C00Z C014 1.379(3) . ?
C010 H01A 0.9800 . ?
C010 H01B 0.9800 . ?
C010 H01C 0.9800 . ?
C011 H011 0.9500 . ?
C011 C01P 1.391(3) . ?
C012 H012 0.9500 . ?
C012 C01J 1.393(3) . ?
C013 H013 0.9500 . ?
C013 C01G 1.383(3) . ?
C014 H014 0.9500 . ?
C015 H01S 0.9800 . ?
C015 H01T 0.9800 . ?
C015 H01X 0.9800 . ?
C016 H016 0.9500 . ?
C016 C01R 1.384(3) . ?
C017 H017 0.9500 . ?
C017 C019 1.377(3) . ?
C018 H01D 0.9800 . ?
C018 H01E 0.9800 . ?
C018 H01F 0.9800 . ?
C019 H019 0.9500 . ?
C01A H01G 0.9500 . ?
C01A C01D 1.381(3) . ?
C01B H01H 0.9500 . ?
C01B C01D 1.379(3) . ?
C01C H01I 1.0000 . ?
C01C C01O 1.529(3) . ?
C01C C021 1.536(3) . ?
C01D H01J 0.9500 . ?
C01E H01Z 0.9500 . ?
C01E C022 1.386(3) . ?
C01F H01 1.0000 . ?
C01F C028 1.537(3) . ?
C01F C02H 1.531(3) . ?
C01G H0AA 0.9500 . ?
C01G C020 1.382(3) . ?
C01H H1AA 1.0000 . ?
C01H C023 1.540(3) . ?
C01H C02E 1.526(3) . ?
C01I H01K 0.9500 . ?
C01I C01R 1.387(3) . ?
C01I C01V 1.380(3) . ?
C01J H01L 0.9500 . ?
C01J C01Y 1.380(3) . ?
C01K H2AA 0.9500 . ?
C01K C020 1.385(3) . ?
C01L H3AA 0.9800 . ?
C01L H 0.9800 . ?
C01L HA 0.9800 . ?
C01M H01M 1.0000 . ?
C01M C02G 1.532(3) . ?
C01M C02I 1.536(3) . ?
C01N H01N 1.0000 . ?
C01N C026 1.537(3) . ?
C01N C027 1.528(3) . ?
C01O H01O 0.9800 . ?
C01O H01P 0.9800 . ?
C01O H01Q 0.9800 . ?
C01P H4AA 0.9500 . ?
C01P C01T 1.380(3) . ?
C01Q H5AA 1.0000 . ?
C01Q C02D 1.527(3) . ?
C01Q C02F 1.532(3) . ?
C01R H01R 0.9500 . ?
C01S H6AA 0.9800 . ?
C01S HB 0.9800 . ?
C01S HC 0.9800 . ?
C01T H7AA 0.9500 . ?
C01T C022 1.386(3) . ?
C01U H01U 1.0000 . ?
C01U C02B 1.533(3) . ?
C01U C02C 1.534(3) . ?
C01V H01V 0.9500 . ?
C01W H01W 0.9500 . ?
C01W C024 1.385(3) . ?
C01X H8AA 1.0000 . ?
C01X C01Z 1.530(3) . ?
C01X C02A 1.535(3) . ?
C01Y H01Y 0.9500 . ?
C01Y C024 1.389(3) . ?
C01Z H9AA 0.9800 . ?
C01Z HD 0.9800 . ?
C01Z HE 0.9800 . ?
C020 H020 0.9500 . ?
C021 H02A 0.9800 . ?
C021 H02B 0.9800 . ?
C021 H02C 0.9800 . ?
C022 H022 0.9500 . ?
C023 H02Z 0.9800 . ?
C023 HF 0.9800 . ?
C023 HG 0.9800 . ?
C024 H024 0.9500 . ?
C025 H02D 0.9800 . ?
C025 H02E 0.9800 . ?
C025 H02F 0.9800 . ?
C026 H02G 0.9800 . ?
C026 H02H 0.9800 . ?
C026 H02I 0.9800 . ?
C027 H02J 0.9800 . ?
C027 H02K 0.9800 . ?
C027 H02L 0.9800 . ?
C028 H02 0.9800 . ?
C028 HH 0.9800 . ?
C028 HI 0.9800 . ?
C029 H02M 0.9800 . ?
C029 H02N 0.9800 . ?
C029 H02O 0.9800 . ?
C02A H0BA 0.9800 . ?
C02A HJ 0.9800 . ?
C02A HK 0.9800 . ?
C02B H02P 0.9800 . ?
C02B H02Q 0.9800 . ?
C02B H02R 0.9800 . ?
C02C H02S 0.9800 . ?
C02C H02T 0.9800 . ?
C02C H02U 0.9800 . ?
C02D H1BA 0.9800 . ?
C02D HL 0.9800 . ?
C02D HM 0.9800 . ?
C02E H2BA 0.9800 . ?
C02E HN 0.9800 . ?
C02E HO 0.9800 . ?
C02F H3BA 0.9800 . ?
C02F HP 0.9800 . ?
C02F HQ 0.9800 . ?
C02G H02V 0.9800 . ?
C02G H02W 0.9800 . ?
C02G H02X 0.9800 . ?
C02H H4BA 0.9800 . ?
C02H HR 0.9800 . ?
C02H HS 0.9800 . ?
C02I H02Y 0.9800 . ?
C02I HT 0.9800 . ?
C02I HU 0.9800 . ?
